data_7109161
loop_
_publ_author_name
'Hua Lin'
'Yu Tan'
'Wen-Jie Liu'
'Zhi-Cheng Zhang'
'Xing-Wen Sun'
'Guo-Qiang Lin'

_publ_section_title
;
 A highly efficient access to enantiopure tetrahydropyridines:
 dual-organocatalyst-promoted asymmetric cascade reaction
;
_journal_name_full Chem.Commun.
_journal_page_first 4024
_journal_paper_doi 10.1039/c3cc40690c
_journal_volume 49
_journal_year 2013
_chemical_formula_sum 'C25 H32 N2 O3'
_chemical_formula_weight 408.53
_chemical_name_systematic
;
?
;
_space_group_IT_number 14
_symmetry_cell_setting monoclinic
_symmetry_space_group_name_Hall '-P 2ybc'
_symmetry_space_group_name_H-M 'P 1 21/c 1'
_atom_sites_solution_hydrogens geom
_atom_sites_solution_primary direct
_atom_sites_solution_secondary difmap
_audit_creation_method SHELXL-97
_cell_angle_alpha 90.00
_cell_angle_beta 113.204(2)
_cell_angle_gamma 90.00
_cell_formula_units_Z 4
_cell_length_a 11.4633(15)
_cell_length_b 17.645(2)
_cell_length_c 12.4407(17)
_cell_measurement_reflns_used 4087
_cell_measurement_temperature 296(2)
_cell_measurement_theta_max 25.34
_cell_measurement_theta_min 2.25
_cell_volume 2312.8(5)
_computing_cell_refinement 'Bruker SAINT'
_computing_data_collection 'Bruker APEX2'
_computing_data_reduction 'Bruker SAINT'
_computing_molecular_graphics 'Bruker SHELXTL'
_computing_publication_material 'Bruker SHELXTL'
_computing_structure_refinement 'SHELXL-97 (Sheldrick, 1997)'
_computing_structure_solution 'SHELXS-97 (Sheldrick, 1990)'
_diffrn_ambient_temperature 296(2)
_diffrn_measured_fraction_theta_full 0.998
_diffrn_measured_fraction_theta_max 0.998
_diffrn_measurement_device_type 'Bruker APEX-II CCD'
_diffrn_measurement_method '\f and \w scans'
_diffrn_radiation_monochromator graphite
_diffrn_radiation_source 'fine-focus sealed tube'
_diffrn_radiation_type MoK\a
_diffrn_radiation_wavelength 0.71073
_diffrn_reflns_av_R_equivalents 0.0250
_diffrn_reflns_av_sigmaI/netI 0.0288
_diffrn_reflns_limit_h_max 14
_diffrn_reflns_limit_h_min -9
_diffrn_reflns_limit_k_max 19
_diffrn_reflns_limit_k_min -21
_diffrn_reflns_limit_l_max 14
_diffrn_reflns_limit_l_min -15
_diffrn_reflns_number 12237
_diffrn_reflns_theta_full 26.00
_diffrn_reflns_theta_max 26.00
_diffrn_reflns_theta_min 1.93
_diffrn_standards_number 0
_exptl_absorpt_coefficient_mu 0.077
_exptl_absorpt_correction_T_max 0.7456
_exptl_absorpt_correction_T_min 0.6607
_exptl_absorpt_correction_type multi-scan
_exptl_crystal_density_diffrn 1.173
_exptl_crystal_density_method 'not measured'
_exptl_crystal_F_000 880
_exptl_crystal_size_max 0.5
_exptl_crystal_size_mid 0.44
_exptl_crystal_size_min 0.38
_refine_diff_density_max 0.563
_refine_diff_density_min -0.253
_refine_diff_density_rms 0.050
_refine_ls_extinction_coef 0.0087(18)
_refine_ls_extinction_expression Fc^*^=kFc[1+0.001xFc^2^\l^3^/sin(2\q)]^-1/4^
_refine_ls_extinction_method SHELXL
_refine_ls_goodness_of_fit_ref 1.042
_refine_ls_hydrogen_treatment constr
_refine_ls_matrix_type full
_refine_ls_number_parameters 277
_refine_ls_number_reflns 4530
_refine_ls_number_restraints 0
_refine_ls_restrained_S_all 1.042
_refine_ls_R_factor_all 0.0796
_refine_ls_R_factor_gt 0.0592
_refine_ls_shift/su_max 0.000
_refine_ls_shift/su_mean 0.000
_refine_ls_structure_factor_coef Fsqd
_refine_ls_weighting_details 'calc w=1/[\s^2^(Fo^2^)+(0.0867P)^2^+0.7305P] where P=(Fo^2^+2Fc^2^)/3'
_refine_ls_weighting_scheme calc
_refine_ls_wR_factor_gt 0.1593
_refine_ls_wR_factor_ref 0.1772
_reflns_number_gt 3294
_reflns_number_total 4530
_reflns_threshold_expression >2sigma(I)
_cod_data_source_file c3cc40690c.txt
_cod_data_source_block 100117linhua_0m
_cod_original_sg_symbol_H-M P2(1)/c
_cod_database_code 7109161

loop_
_symmetry_equiv_pos_as_xyz
'x, y, z'
'-x, y+1/2, -z+1/2'
'-x, -y, -z'
'x, -y-1/2, z-1/2'

loop_
_atom_site_label
_atom_site_type_symbol
_atom_site_fract_x
_atom_site_fract_y
_atom_site_fract_z
_atom_site_U_iso_or_equiv
_atom_site_adp_type
_atom_site_occupancy
_atom_site_symmetry_multiplicity
_atom_site_calc_flag
_atom_site_refinement_flags
C1 C -0.1210(4) 0.9842(2) -0.4124(4) 0.1468(19) Uani 1 1 d .
H1A H -0.1692 1.0145 -0.3805 0.220 Uiso 1 1 calc R
H1B H -0.1486 0.9325 -0.4182 0.220 Uiso 1 1 calc R
H1C H -0.1336 1.0028 -0.4888 0.220 Uiso 1 1 calc R
C2 C 0.0432(3) 0.95906(14) -0.2320(2) 0.0750(7) Uani 1 1 d .
C3 C -0.0326(2) 0.93642(15) -0.1762(2) 0.0787(8) Uani 1 1 d .
H3 H -0.1203 0.9402 -0.2142 0.094 Uiso 1 1 calc R
C4 C 0.0206(2) 0.90795(14) -0.0633(2) 0.0653(6) Uani 1 1 d .
H4 H -0.0317 0.8934 -0.0258 0.078 Uiso 1 1 calc R
C5 C 0.15074(19) 0.90094(11) -0.00602(17) 0.0485(5) Uani 1 1 d .
C6 C 0.2254(2) 0.92459(12) -0.06443(19) 0.0576(5) Uani 1 1 d .
H6 H 0.3132 0.9207 -0.0275 0.069 Uiso 1 1 calc R
C7 C 0.1722(3) 0.95362(14) -0.1757(2) 0.0705(7) Uani 1 1 d .
H7 H 0.2241 0.9696 -0.2129 0.085 Uiso 1 1 calc R
C8 C 0.33000(19) 0.89213(11) 0.17973(17) 0.0518(5) Uani 1 1 d .
H8 H 0.3587 0.9387 0.1651 0.062 Uiso 1 1 calc R
C9 C 0.41073(19) 0.85137(11) 0.26661(16) 0.0492(5) Uani 1 1 d .
C10 C 0.37246(18) 0.77423(11) 0.29532(16) 0.0474(5) Uani 1 1 d .
H10 H 0.3534 0.7821 0.3647 0.057 Uiso 1 1 calc R
C11 C 0.24779(18) 0.74509(10) 0.19961(16) 0.0466(5) Uani 1 1 d .
H11 H 0.2103 0.7087 0.2364 0.056 Uiso 1 1 calc R
C12 C 0.14954(18) 0.80798(11) 0.14465(18) 0.0489(5) Uani 1 1 d .
H12 H 0.0825 0.7871 0.0744 0.059 Uiso 1 1 calc R
C13 C 0.0882(2) 0.83349(12) 0.2280(2) 0.0576(5) Uani 1 1 d .
H13A H 0.1552 0.8479 0.3017 0.069 Uiso 1 1 calc R
H13B H 0.0380 0.8785 0.1954 0.069 Uiso 1 1 calc R
C14 C 0.0034(2) 0.77548(14) 0.2531(2) 0.0645(6) Uani 1 1 d .
H14 H 0.0572 0.7331 0.2955 0.077 Uiso 1 1 calc R
C15 C -0.0986(3) 0.7440(2) 0.1433(3) 0.0980(10) Uani 1 1 d .
H15A H -0.1469 0.7849 0.0957 0.147 Uiso 1 1 calc R
H15B H -0.1537 0.7115 0.1640 0.147 Uiso 1 1 calc R
H15C H -0.0599 0.7154 0.1004 0.147 Uiso 1 1 calc R
C16 C -0.0547(3) 0.81068(19) 0.3325(3) 0.0946(9) Uani 1 1 d .
H16A H -0.1018 0.7728 0.3539 0.142 Uiso 1 1 calc R
H16B H -0.1105 0.8512 0.2919 0.142 Uiso 1 1 calc R
H16C H 0.0116 0.8301 0.4018 0.142 Uiso 1 1 calc R
C17 C 0.5365(2) 0.88311(13) 0.35075(19) 0.0635(6) Uani 1 1 d .
H17 H 0.6015 0.8452 0.3575 0.076 Uiso 1 1 calc R
C18 C 0.5361(4) 0.8928(2) 0.4720(2) 0.1157(13) Uani 1 1 d .
H18A H 0.4716 0.9286 0.4686 0.174 Uiso 1 1 calc R
H18B H 0.6174 0.9111 0.5246 0.174 Uiso 1 1 calc R
H18C H 0.5190 0.8449 0.4993 0.174 Uiso 1 1 calc R
C19 C 0.5753(3) 0.9558(2) 0.3097(3) 0.1065(12) Uani 1 1 d .
H19A H 0.5176 0.9956 0.3083 0.160 Uiso 1 1 calc R
H19B H 0.5735 0.9487 0.2326 0.160 Uiso 1 1 calc R
H19C H 0.6597 0.9694 0.3623 0.160 Uiso 1 1 calc R
C20 C 0.47764(19) 0.71554(11) 0.33109(17) 0.0494(5) Uani 1 1 d .
C21 C 0.5031(2) 0.67190(12) 0.4305(2) 0.0601(6) Uani 1 1 d .
H21 H 0.4552 0.6788 0.4751 0.072 Uiso 1 1 calc R
C22 C 0.5985(2) 0.61836(14) 0.4641(2) 0.0733(7) Uani 1 1 d .
H22 H 0.6138 0.5894 0.5307 0.088 Uiso 1 1 calc R
C23 C 0.6706(2) 0.60744(14) 0.4005(2) 0.0724(7) Uani 1 1 d .
H23 H 0.7345 0.5710 0.4232 0.087 Uiso 1 1 calc R
C24 C 0.6479(2) 0.65095(15) 0.3021(2) 0.0734(7) Uani 1 1 d .
H24 H 0.6971 0.6442 0.2586 0.088 Uiso 1 1 calc R
C25 C 0.5528(2) 0.70430(14) 0.2681(2) 0.0644(6) Uani 1 1 d .
H25 H 0.5386 0.7334 0.2018 0.077 Uiso 1 1 calc R
N1 N 0.20664(16) 0.87193(9) 0.10854(14) 0.0518(4) Uani 1 1 d .
N2 N 0.27086(16) 0.70412(10) 0.10388(16) 0.0558(5) Uani 1 1 d .
O1 O 0.0013(3) 0.98835(14) -0.34308(19) 0.1276(10) Uani 1 1 d .
O2 O 0.30296(19) 0.74077(10) 0.03780(15) 0.0790(5) Uani 1 1 d .
O3 O 0.2551(2) 0.63661(10) 0.09660(19) 0.0949(6) Uani 1 1 d .

loop_
_atom_site_aniso_label
_atom_site_aniso_U_11
_atom_site_aniso_U_22
_atom_site_aniso_U_33
_atom_site_aniso_U_23
_atom_site_aniso_U_13
_atom_site_aniso_U_12
C1 0.144(3) 0.101(3) 0.120(3) 0.029(2) -0.029(3) -0.021(2)
C2 0.103(2) 0.0545(14) 0.0500(13) 0.0103(10) 0.0115(13) -0.0146(13)
C3 0.0623(14) 0.0685(16) 0.0761(17) 0.0152(13) -0.0039(12) -0.0062(12)
C4 0.0569(13) 0.0680(14) 0.0666(14) 0.0127(11) 0.0197(11) -0.0053(10)
C5 0.0561(11) 0.0399(10) 0.0483(11) 0.0021(8) 0.0192(9) 0.0004(8)
C6 0.0626(12) 0.0544(12) 0.0583(13) 0.0051(10) 0.0264(10) 0.0015(10)
C7 0.0865(17) 0.0701(15) 0.0559(13) 0.0097(11) 0.0292(13) -0.0066(13)
C8 0.0599(12) 0.0436(10) 0.0520(12) -0.0002(9) 0.0223(10) -0.0077(9)
C9 0.0582(11) 0.0474(11) 0.0432(10) -0.0004(8) 0.0213(9) -0.0023(9)
C10 0.0561(11) 0.0508(11) 0.0409(10) 0.0018(8) 0.0250(9) 0.0027(9)
C11 0.0553(11) 0.0448(10) 0.0476(11) 0.0019(8) 0.0287(9) -0.0027(8)
C12 0.0515(10) 0.0473(11) 0.0501(11) 0.0026(9) 0.0223(9) -0.0027(8)
C13 0.0610(12) 0.0550(12) 0.0645(13) 0.0023(10) 0.0329(11) 0.0050(10)
C14 0.0682(14) 0.0683(14) 0.0685(14) 0.0147(11) 0.0393(12) 0.0073(11)
C15 0.0879(19) 0.117(3) 0.098(2) -0.0030(18) 0.0463(18) -0.0345(18)
C16 0.098(2) 0.111(2) 0.105(2) 0.0074(18) 0.0720(19) 0.0057(17)
C17 0.0657(13) 0.0614(13) 0.0533(13) 0.0016(10) 0.0125(10) -0.0067(11)
C18 0.142(3) 0.132(3) 0.0596(17) -0.0251(17) 0.0250(18) -0.058(2)
C19 0.093(2) 0.112(2) 0.083(2) 0.0149(17) 0.0013(16) -0.0517(19)
C20 0.0541(11) 0.0473(11) 0.0489(11) 0.0006(8) 0.0226(9) -0.0015(8)
C21 0.0638(13) 0.0560(13) 0.0642(14) 0.0112(10) 0.0292(11) 0.0020(10)
C22 0.0746(16) 0.0617(15) 0.0781(17) 0.0223(12) 0.0243(13) 0.0070(12)
C23 0.0578(13) 0.0552(13) 0.0970(19) 0.0031(13) 0.0228(13) 0.0075(10)
C24 0.0636(14) 0.0753(16) 0.0901(18) -0.0037(14) 0.0397(13) 0.0087(12)
C25 0.0662(13) 0.0707(15) 0.0646(14) 0.0086(11) 0.0347(11) 0.0087(11)
N1 0.0543(9) 0.0490(10) 0.0498(10) 0.0080(7) 0.0181(8) -0.0051(7)
N2 0.0607(10) 0.0533(11) 0.0565(11) -0.0077(8) 0.0265(9) -0.0026(8)
O1 0.150(2) 0.1086(17) 0.0710(13) 0.0339(12) -0.0141(13) -0.0274(15)
O2 0.1109(14) 0.0811(12) 0.0679(11) -0.0049(9) 0.0597(11) -0.0031(10)
O3 0.1334(18) 0.0540(11) 0.1133(16) -0.0256(10) 0.0659(14) -0.0142(10)

loop_
_atom_type_symbol
_atom_type_description
_atom_type_scat_dispersion_real
_atom_type_scat_dispersion_imag
_atom_type_scat_source
C C 0.0033 0.0016 'International Tables Vol C Tables 4.2.6.8 and 6.1.1.4'
H H 0.0000 0.0000 'International Tables Vol C Tables 4.2.6.8 and 6.1.1.4'
N N 0.0061 0.0033 'International Tables Vol C Tables 4.2.6.8 and 6.1.1.4'
O O 0.0106 0.0060 'International Tables Vol C Tables 4.2.6.8 and 6.1.1.4'

loop_
_geom_angle_atom_site_label_1
_geom_angle_atom_site_label_2
_geom_angle_atom_site_label_3
_geom_angle
O1 C1 H1A 109.5
O1 C1 H1B 109.5
H1A C1 H1B 109.5
O1 C1 H1C 109.5
H1A C1 H1C 109.5
H1B C1 H1C 109.5
C7 C2 C3 119.6(2)
C7 C2 O1 114.9(3)
C3 C2 O1 125.5(3)
C2 C3 C4 120.4(2)
C2 C3 H3 119.8
C4 C3 H3 119.8
C5 C4 C3 120.7(2)
C5 C4 H4 119.7
C3 C4 H4 119.7
C4 C5 C6 117.75(19)
C4 C5 N1 121.52(19)
C6 C5 N1 120.72(18)
C7 C6 C5 121.3(2)
C7 C6 H6 119.3
C5 C6 H6 119.3
C2 C7 C6 120.2(2)
C2 C7 H7 119.9
C6 C7 H7 119.9
C9 C8 N1 126.19(18)
C9 C8 H8 116.9
N1 C8 H8 116.9
C8 C9 C10 120.40(18)
C8 C9 C17 122.10(18)
C10 C9 C17 117.00(17)
C9 C10 C20 114.32(16)
C9 C10 C11 112.55(16)
C20 C10 C11 112.71(16)
C9 C10 H10 105.4
C20 C10 H10 105.4
C11 C10 H10 105.4
N2 C11 C12 108.76(15)
N2 C11 C10 111.89(15)
C12 C11 C10 113.33(16)
N2 C11 H11 107.5
C12 C11 H11 107.5
C10 C11 H11 107.5
N1 C12 C13 111.21(16)
N1 C12 C11 110.86(15)
C13 C12 C11 111.26(16)
N1 C12 H12 107.8
C13 C12 H12 107.8
C11 C12 H12 107.8
C14 C13 C12 116.14(18)
C14 C13 H13A 108.3
C12 C13 H13A 108.3
C14 C13 H13B 108.3
C12 C13 H13B 108.3
H13A C13 H13B 107.4
C15 C14 C16 110.9(2)
C15 C14 C13 113.0(2)
C16 C14 C13 109.6(2)
C15 C14 H14 107.7
C16 C14 H14 107.7
C13 C14 H14 107.7
C14 C15 H15A 109.5
C14 C15 H15B 109.5
H15A C15 H15B 109.5
C14 C15 H15C 109.5
H15A C15 H15C 109.5
H15B C15 H15C 109.5
C14 C16 H16A 109.5
C14 C16 H16B 109.5
H16A C16 H16B 109.5
C14 C16 H16C 109.5
H16A C16 H16C 109.5
H16B C16 H16C 109.5
C19 C17 C9 114.02(19)
C19 C17 C18 110.9(3)
C9 C17 C18 110.7(2)
C19 C17 H17 107.0
C9 C17 H17 107.0
C18 C17 H17 107.0
C17 C18 H18A 109.5
C17 C18 H18B 109.5
H18A C18 H18B 109.5
C17 C18 H18C 109.5
H18A C18 H18C 109.5
H18B C18 H18C 109.5
C17 C19 H19A 109.5
C17 C19 H19B 109.5
H19A C19 H19B 109.5
C17 C19 H19C 109.5
H19A C19 H19C 109.5
H19B C19 H19C 109.5
C21 C20 C25 117.7(2)
C21 C20 C10 120.29(18)
C25 C20 C10 122.03(18)
C22 C21 C20 120.9(2)
C22 C21 H21 119.5
C20 C21 H21 119.5
C23 C22 C21 120.7(2)
C23 C22 H22 119.7
C21 C22 H22 119.7
C22 C23 C24 119.3(2)
C22 C23 H23 120.3
C24 C23 H23 120.3
C25 C24 C23 120.2(2)
C25 C24 H24 119.9
C23 C24 H24 119.9
C24 C25 C20 121.2(2)
C24 C25 H25 119.4
C20 C25 H25 119.4
C8 N1 C5 119.71(16)
C8 N1 C12 118.00(16)
C5 N1 C12 120.75(16)
O3 N2 O2 123.6(2)
O3 N2 C11 117.90(18)
O2 N2 C11 118.45(17)
C1 O1 C2 119.7(3)

loop_
_geom_bond_atom_site_label_1
_geom_bond_atom_site_label_2
_geom_bond_distance
C1 O1 1.327(4)
C1 H1A 0.9600
C1 H1B 0.9600
C1 H1C 0.9600
C2 C7 1.367(4)
C2 C3 1.368(4)
C2 O1 1.373(3)
C3 C4 1.386(3)
C3 H3 0.9300
C4 C5 1.382(3)
C4 H4 0.9300
C5 C6 1.387(3)
C5 N1 1.409(2)
C6 C7 1.373(3)
C6 H6 0.9300
C7 H7 0.9300
C8 C9 1.324(3)
C8 N1 1.387(3)
C8 H8 0.9300
C9 C10 1.515(3)
C9 C17 1.516(3)
C10 C20 1.517(3)
C10 C11 1.544(3)
C10 H10 0.9800
C11 N2 1.503(3)
C11 C12 1.536(3)
C11 H11 0.9800
C12 N1 1.461(2)
C12 C13 1.532(3)
C12 H12 0.9800
C13 C14 1.526(3)
C13 H13A 0.9700
C13 H13B 0.9700
C14 C15 1.511(4)
C14 C16 1.525(3)
C14 H14 0.9800
C15 H15A 0.9600
C15 H15B 0.9600
C15 H15C 0.9600
C16 H16A 0.9600
C16 H16B 0.9600
C16 H16C 0.9600
C17 C19 1.511(4)
C17 C18 1.520(4)
C17 H17 0.9800
C18 H18A 0.9600
C18 H18B 0.9600
C18 H18C 0.9600
C19 H19A 0.9600
C19 H19B 0.9600
C19 H19C 0.9600
C20 C21 1.387(3)
C20 C25 1.389(3)
C21 C22 1.379(3)
C21 H21 0.9300
C22 C23 1.365(4)
C22 H22 0.9300
C23 C24 1.380(4)
C23 H23 0.9300
C24 C25 1.375(3)
C24 H24 0.9300
C25 H25 0.9300
N2 O3 1.203(2)
N2 O2 1.211(2)

loop_
_geom_torsion_atom_site_label_1
_geom_torsion_atom_site_label_2
_geom_torsion_atom_site_label_3
_geom_torsion_atom_site_label_4
_geom_torsion
C7 C2 C3 C4 -0.1(4)
O1 C2 C3 C4 -179.7(2)
C2 C3 C4 C5 -0.9(4)
C3 C4 C5 C6 1.2(3)
C3 C4 C5 N1 -179.8(2)
C4 C5 C6 C7 -0.4(3)
N1 C5 C6 C7 -179.4(2)
C3 C2 C7 C6 0.9(4)
O1 C2 C7 C6 -179.5(2)
C5 C6 C7 C2 -0.7(4)
N1 C8 C9 C10 0.9(3)
N1 C8 C9 C17 -170.7(2)
C8 C9 C10 C20 142.2(2)
C17 C9 C10 C20 -45.7(2)
C8 C9 C10 C11 11.9(3)
C17 C9 C10 C11 -175.99(17)
C9 C10 C11 N2 86.29(19)
C20 C10 C11 N2 -44.8(2)
C9 C10 C11 C12 -37.1(2)
C20 C10 C11 C12 -168.22(15)
N2 C11 C12 N1 -75.15(19)
C10 C11 C12 N1 50.0(2)
N2 C11 C12 C13 160.53(16)
C10 C11 C12 C13 -74.3(2)
N1 C12 C13 C14 168.46(18)
C11 C12 C13 C14 -67.4(2)
C12 C13 C14 C15 -53.3(3)
C12 C13 C14 C16 -177.5(2)
C8 C9 C17 C19 -14.6(3)
C10 C9 C17 C19 173.4(2)
C8 C9 C17 C18 111.2(3)
C10 C9 C17 C18 -60.7(3)
C9 C10 C20 C21 131.6(2)
C11 C10 C20 C21 -98.2(2)
C9 C10 C20 C25 -47.2(3)
C11 C10 C20 C25 83.0(2)
C25 C20 C21 C22 -1.1(3)
C10 C20 C21 C22 -180.0(2)
C20 C21 C22 C23 0.4(4)
C21 C22 C23 C24 0.4(4)
C22 C23 C24 C25 -0.5(4)
C23 C24 C25 C20 -0.2(4)
C21 C20 C25 C24 1.0(3)
C10 C20 C25 C24 179.8(2)
C9 C8 N1 C5 -152.8(2)
C9 C8 N1 C12 13.2(3)
C4 C5 N1 C8 -154.6(2)
C6 C5 N1 C8 24.4(3)
C4 C5 N1 C12 39.8(3)
C6 C5 N1 C12 -141.2(2)
C13 C12 N1 C8 86.3(2)
C11 C12 N1 C8 -38.0(2)
C13 C12 N1 C5 -107.9(2)
C11 C12 N1 C5 127.80(19)
C12 C11 N2 O3 -124.1(2)
C10 C11 N2 O3 109.9(2)
C12 C11 N2 O2 55.2(2)
C10 C11 N2 O2 -70.8(2)
C7 C2 O1 C1 168.6(3)
C3 C2 O1 C1 -11.8(5)
